data_7248099
loop_
_publ_author_name
'Li, Hong-Xin'
'Zhang, Zong-Hui'
'Fang, Han'
'Guo, Xin-Ai'
'Du, Guo-Tong'
'Wang, Qin'
'Xue, Dong-Xu'

_publ_section_title
;
 A (4,6)-c copper--organic framework constructed from triazole-inserted
 dicarboxylate linker with CO2 selective adsorption
;
_journal_issue 9
_journal_name_full CrystEngComm
_journal_page_first 1204
_journal_page_last 1208
_journal_paper_doi 10.1039/D3CE01217D
_journal_volume 26
_journal_year 2024
_chemical_formula_moiety 'C34 H19 Cu4 N6 O14, C8 H12 Cu2 O10'
_chemical_formula_sum 'C42 H31 Cu6 N6 O24'
_chemical_formula_weight 1384.97
_space_group_crystal_system hexagonal
_space_group_IT_number 194
_space_group_name_Hall '-P 6c 2c'
_space_group_name_H-M_alt 'P 63/m m c'
_atom_sites_solution_hydrogens mixed
_atom_sites_solution_primary dual
_audit_creation_date 2023-02-11
_audit_creation_method
;
Olex2 1.5
(compiled 2021.10.07 svn.r9718050b for OlexSys, GUI svn.r6427)
;
_audit_update_record
;
2023-02-20 deposited with the CCDC.	2024-02-06 downloaded from the CCDC.
;
_cell_angle_alpha 90
_cell_angle_beta 90
_cell_angle_gamma 120
_cell_formula_units_Z 6
_cell_length_a 34.8261(6)
_cell_length_b 34.8261(6)
_cell_length_c 17.3791(4)
_cell_measurement_reflns_used 9991
_cell_measurement_temperature 152.99
_cell_measurement_theta_max 49.87
_cell_measurement_theta_min 2.54
_cell_volume 18254.4(6)
_computing_cell_refinement 'SAINT v8.37A (Bruker, 2015)'
_computing_data_reduction 'SAINT v8.37A (Bruker, 2015)'
_computing_molecular_graphics 'Olex2 1.5 (Dolomanov et al., 2009)'
_computing_publication_material 'Olex2 1.5 (Dolomanov et al., 2009)'
_computing_structure_refinement 'SHELXL 2018/3 (Sheldrick, 2015)'
_computing_structure_solution 'XT  (Sheldrick, 2015)'
_diffrn_ambient_temperature 152.99
_diffrn_measured_fraction_theta_full 0.994
_diffrn_measured_fraction_theta_max 0.994
_diffrn_measurement_device_type 'Bruker APEX-II CCD'
_diffrn_measurement_method '\f and \w scans'
_diffrn_radiation_type CuK\a
_diffrn_radiation_wavelength 1.54178
_diffrn_reflns_av_R_equivalents 0.0501
_diffrn_reflns_av_unetI/netI 0.0306
_diffrn_reflns_Laue_measured_fraction_full 0.994
_diffrn_reflns_Laue_measured_fraction_max 0.994
_diffrn_reflns_limit_h_max 39
_diffrn_reflns_limit_h_min -34
_diffrn_reflns_limit_k_max 24
_diffrn_reflns_limit_k_min -40
_diffrn_reflns_limit_l_max 15
_diffrn_reflns_limit_l_min -19
_diffrn_reflns_number 51185
_diffrn_reflns_point_group_measured_fraction_full 0.994
_diffrn_reflns_point_group_measured_fraction_max 0.994
_diffrn_reflns_theta_full 63.353
_diffrn_reflns_theta_max 63.353
_diffrn_reflns_theta_min 2.930
_diffrn_source_current 50.0
_diffrn_source_power 2.5
_diffrn_source_voltage 50.0
_diffrn_standards_number 0
_exptl_absorpt_coefficient_mu 1.477
_exptl_absorpt_correction_T_max 0.7500
_exptl_absorpt_correction_T_min 0.6324
_exptl_absorpt_correction_type multi-scan
_exptl_absorpt_process_details
;
SADABS-2016/2 (Bruker,2016/2) was used for absorption correction.
wR2(int) was 0.0555 before and 0.0455 after correction.
The Ratio of minimum to maximum transmission is 0.8432.
The \l/2 correction factor is Not present.
;
_exptl_crystal_colour blue
_exptl_crystal_colour_primary blue
_exptl_crystal_density_diffrn 0.756
_exptl_crystal_description 'Hexagonal prism'
_exptl_crystal_F_000 4146
_exptl_crystal_size_max 0.3
_exptl_crystal_size_mid 0.15
_exptl_crystal_size_min 0.15
_refine_diff_density_max 2.582
_refine_diff_density_min -1.129
_refine_diff_density_rms 0.149
_refine_ls_extinction_method none
_refine_ls_goodness_of_fit_ref 1.790
_refine_ls_hydrogen_treatment constr
_refine_ls_matrix_type full
_refine_ls_number_parameters 183
_refine_ls_number_reflns 5413
_refine_ls_number_restraints 38
_refine_ls_restrained_S_all 1.831
_refine_ls_R_factor_all 0.1682
_refine_ls_R_factor_gt 0.1401
_refine_ls_shift/su_max 0.001
_refine_ls_shift/su_mean 0.000
_refine_ls_structure_factor_coef Fsqd
_refine_ls_weighting_details 'w=1/[\s^2^(Fo^2^)+(0.2000P)^2^] where P=(Fo^2^+2Fc^2^)/3'
_refine_ls_weighting_scheme calc
_refine_ls_wR_factor_gt 0.4080
_refine_ls_wR_factor_ref 0.4432
_reflns_Friedel_coverage 0.000
_reflns_number_gt 3582
_reflns_number_total 5413
_reflns_threshold_expression 'I > 2\s(I)'
_cod_data_source_file d3ce01217d2.cif
_cod_data_source_block a
_cod_depositor_comments 'Adding full bibliography for 7248099.cif.'
_cod_original_cell_volume 18254.4(8)
_cod_database_code 7248099
_shelx_shelxl_version_number 2018/3
_shelx_space_group_comment
;
The symmetry employed for this shelxl refinement is uniquely defined
by the following loop, which should always be used as a source of
symmetry information in preference to the above space-group names.
They are only intended as comments.
;
_shelx_estimated_absorpt_t_max 0.809
_shelx_estimated_absorpt_t_min 0.666
_olex2_refinement_description
;
1. Restrained distances
 Cu02-O5
 1.95 with sigma of 0.001
2. Uiso/Uaniso restraints and constraints
Cu02 \\sim O5 \\sim N1 \\sim C00I \\sim N00C: within 2A with sigma of 0.04 and
sigma for terminal atoms of 0.08 within 2A
Uanis(O5) \\sim Ueq: with sigma of 0.01 and sigma for terminal atoms of 0.02
Uanis(C008) \\sim Ueq: with sigma of 0.02 and sigma for terminal atoms of 0.04
3. Rigid body (RIGU) restrains
 Cu02, O5, N1
 with sigma for 1-2 distances of 0.004 and sigma for 1-3 distances of 0.004
4. Others
 Fixed Sof: H00A(0.25) H00B(0.125) H00C(0.25) H11A(0.5) H11B(0.5) H11C(0.5)
 H1A(0.5) H1B(0.5) H1C(0.5)
5.a Riding coordinates:
 C00B(H00A,H00B,H00C), C11(H11A,H11B,H11C), C1(H1A,H1B,H1C)
5.b Aromatic/amide H refined with riding coordinates:
 C00H(H00H), C00O(H00O), C00G(H00G), C00E(H00E)
5.c Fitted hexagon refined as free rotating group:
 C00A(C00H,C00O,C00F,C00G,C00E)
;
_smtbx_masks_void_probe_radius 1.2
_smtbx_masks_void_truncation_radius 1.2
_olex2_submission_special_instructions 'No special instructions were received'

loop_
_space_group_symop_operation_xyz
'x, y, z'
'-y, x-y, z'
'-x+y, -x, z'
'-x, -y, z+1/2'
'y, -x+y, z+1/2'
'x-y, x, z+1/2'
'y, x, -z'
'x-y, -y, -z'
'-x, -x+y, -z'
'-y, -x, -z+1/2'
'-x+y, y, -z+1/2'
'x, x-y, -z+1/2'
'-x, -y, -z'
'y, -x+y, -z'
'x-y, x, -z'
'x, y, -z-1/2'
'-y, x-y, -z-1/2'
'-x+y, -x, -z-1/2'
'-y, -x, z'
'-x+y, y, z'
'x, x-y, z'
'y, x, z-1/2'
'x-y, -y, z-1/2'
'-x, -x+y, z-1/2'

loop_
_atom_site_label
_atom_site_type_symbol
_atom_site_fract_x
_atom_site_fract_y
_atom_site_fract_z
_atom_site_U_iso_or_equiv
_atom_site_adp_type
_atom_site_occupancy
_atom_site_site_symmetry_order
_atom_site_calc_flag
_atom_site_refinement_flags_posn
_atom_site_refinement_flags_adp
_atom_site_refinement_flags_occupancy
_atom_site_disorder_assembly
_atom_site_disorder_group
Cu01 Cu 0.50647(2) 1.01295(4) 0.57267(6) 0.0428(5) Uani 1 2 d S T P . .
Cu02 Cu 0.63997(12) 0.86682(8) 0.750000 0.2016(19) Uani 1 2 d DS TU P . .
O004 O 0.51692(10) 1.03384(19) 0.6879(3) 0.0572(15) Uani 1 2 d S T P . .
O005 O 0.52388(16) 0.96792(15) 0.5796(2) 0.0585(12) Uani 1 1 d . . . . .
O006 O 0.5106(2) 0.94388(17) 0.4579(3) 0.0816(16) Uani 1 1 d . . . . .
C008 C 0.50690(18) 1.0138(4) 0.750000 0.040(3) Uani 1 4 d S TU P . .
C009 C 0.5239(2) 0.9444(2) 0.5246(4) 0.0640(18) Uani 1 1 d . . . . .
C00A C 0.5413(2) 0.91338(17) 0.5434(3) 0.073(2) Uani 1 1 d G . . . .
C00H C 0.5552(2) 0.91197(19) 0.6178(3) 0.103(3) Uani 1 1 d G . . . .
H00H H 0.554257 0.930791 0.656394 0.123 Uiso 1 1 calc R U . . .
C00O C 0.5705(3) 0.8830(2) 0.6356(3) 0.133(4) Uani 1 1 d G . . . .
H00O H 0.579996 0.882073 0.686429 0.160 Uiso 1 1 calc R U . . .
C00F C 0.5718(3) 0.8555(2) 0.5791(4) 0.127(4) Uani 1 1 d G . . . .
C00G C 0.5579(3) 0.8569(2) 0.5047(4) 0.133(4) Uani 1 1 d G . . . .
H00G H 0.558830 0.838092 0.466069 0.160 Uiso 1 1 calc R U . . .
C00E C 0.5426(3) 0.88585(19) 0.4869(3) 0.116(4) Uani 1 1 d G . . . .
H00E H 0.533090 0.886810 0.436031 0.139 Uiso 1 1 calc R U . . .
C00B C 0.4812(2) 0.9624(4) 0.750000 0.052(3) Uani 1 4 d S T P . .
H00A H 0.462318 0.950360 0.795810 0.078 Uiso 0.25 1 d R U P A -1
H00B H 0.502308 0.950360 0.750460 0.078 Uiso 0.25 1 d R U P A -1
H00C H 0.462708 0.950360 0.703730 0.078 Uiso 0.25 1 d R U P A -1
N00C N 0.5661(5) 0.7830(3) 0.5571(8) 0.136(5) Uani 1 2 d S TU P . .
C00I C 0.5861(5) 0.8235(3) 0.5977(10) 0.156(5) Uani 1 1 d . U . . .
N1 N 0.6093(4) 0.8251(3) 0.6599(9) 0.186(5) Uani 1 1 d . U . . .
Cu1 Cu 0.56479(12) 0.81975(10) 0.250000 0.1763(14) Uani 1 2 d S T P . .
O2 O 0.6121(4) 0.8376(3) 0.3353(7) 0.187(4) Uani 1 1 d . . . . .
O3 O 0.5198(5) 0.7926(4) 0.3216(9) 0.205(5) Uani 1 1 d . . . . .
O4 O 0.5764(6) 0.8938(7) 0.250000 0.232(8) Uani 1 2 d S T P . .
C13 C 0.6237(8) 0.8119(4) 0.3612(16) 0.172(9) Uani 1 2 d S T P . .
C11 C 0.6613(10) 0.8306(5) 0.4239(17) 0.251(16) Uani 1 2 d S T P . .
H11A H 0.681013 0.818670 0.415413 0.376 Uiso 0.5 1 d R U P B -1
H11B H 0.647933 0.822150 0.475183 0.376 Uiso 0.5 1 d R U P B -1
H11C H 0.678353 0.863170 0.420233 0.376 Uiso 0.5 1 d R U P B -1
C1 C 0.4736(11) 0.7368(6) 0.429(2) 0.33(2) Uani 1 2 d S T P . .
H1A H 0.448148 0.741520 0.418708 0.492 Uiso 0.5 1 d R U P C -1
H1B H 0.489718 0.755190 0.474208 0.492 Uiso 0.5 1 d R U P C -1
H1C H 0.463298 0.706230 0.438948 0.492 Uiso 0.5 1 d R U P C -1
C6 C 0.5069(9) 0.7535(4) 0.3522(17) 0.24(2) Uani 1 2 d S T P . .
O5 O 0.67224(15) 0.88468(12) 0.6529(2) 0.144(3) Uani 1 1 d D U . . .

loop_
_atom_site_aniso_label
_atom_site_aniso_U_11
_atom_site_aniso_U_22
_atom_site_aniso_U_33
_atom_site_aniso_U_23
_atom_site_aniso_U_13
_atom_site_aniso_U_12
Cu01 0.0572(7) 0.0421(7) 0.0242(9) -0.0029(5) -0.0015(2) 0.0210(4)
Cu02 0.172(3) 0.0734(15) 0.385(6) 0.000 0.000 0.0804(17)
O004 0.090(3) 0.054(3) 0.015(3) -0.001(3) -0.0004(13) 0.0269(16)
O005 0.088(3) 0.066(3) 0.044(3) -0.009(2) -0.006(2) 0.055(3)
O006 0.159(5) 0.079(3) 0.036(3) -0.009(2) -0.002(3) 0.081(3)
C008 0.063(5) 0.044(6) 0.006(5) 0.000 0.000 0.022(3)
C009 0.090(5) 0.058(4) 0.051(5) 0.003(3) 0.009(4) 0.042(4)
C00A 0.109(6) 0.050(4) 0.071(5) 0.002(3) 0.006(4) 0.047(4)
C00H 0.179(10) 0.091(6) 0.084(6) -0.014(5) -0.027(6) 0.102(7)
C00O 0.186(11) 0.111(7) 0.163(10) -0.010(7) -0.041(8) 0.119(8)
C00F 0.176(12) 0.082(6) 0.162(11) -0.007(7) -0.004(8) 0.093(8)
C00G 0.218(13) 0.078(6) 0.134(9) -0.003(6) 0.039(9) 0.097(7)
C00E 0.219(12) 0.093(6) 0.079(6) -0.009(5) 0.013(7) 0.110(8)
C00B 0.074(6) 0.048(7) 0.027(6) 0.000 0.000 0.024(3)
N00C 0.185(13) 0.081(5) 0.174(11) 0.017(5) 0.034(10) 0.093(7)
C00I 0.183(12) 0.066(6) 0.252(14) -0.006(8) -0.040(10) 0.088(7)
N1 0.183(9) 0.057(4) 0.347(15) -0.027(7) -0.090(10) 0.081(5)
Cu1 0.174(3) 0.125(2) 0.264(4) 0.000 0.000 0.100(2)
O2 0.209(10) 0.123(7) 0.258(11) -0.048(7) -0.063(9) 0.103(8)
O3 0.196(11) 0.176(11) 0.275(14) 0.034(10) 0.078(10) 0.117(10)
O4 0.205(16) 0.26(2) 0.32(2) 0.000 0.000 0.181(16)
C13 0.150(18) 0.112(10) 0.27(3) -0.016(9) -0.032(18) 0.075(9)
C11 0.16(2) 0.21(3) 0.36(5) 0.037(13) 0.07(3) 0.081(12)
C1 0.20(3) 0.43(6) 0.28(4) -0.047(16) -0.09(3) 0.098(17)
C6 0.106(16) 0.38(6) 0.14(2) 0.010(7) 0.019(14) 0.053(8)
O5 0.049(3) 0.0110(18) 0.365(10) 0.033(3) 0.042(4) 0.0107(18)

loop_
_atom_type_symbol
_atom_type_description
_atom_type_scat_dispersion_real
_atom_type_scat_dispersion_imag
_atom_type_scat_source
C C 0.0181 0.0091 'International Tables Vol C Tables 4.2.6.8 and 6.1.1.4'
H H 0.0000 0.0000 'International Tables Vol C Tables 4.2.6.8 and 6.1.1.4'
Cu Cu -1.9646 0.5888 'International Tables Vol C Tables 4.2.6.8 and 6.1.1.4'
N N 0.0311 0.0180 'International Tables Vol C Tables 4.2.6.8 and 6.1.1.4'
O O 0.0492 0.0322 'International Tables Vol C Tables 4.2.6.8 and 6.1.1.4'

loop_
_geom_angle_atom_site_label_1
_geom_angle_atom_site_label_2
_geom_angle_atom_site_label_3
_geom_angle
_geom_angle_site_symmetry_1
_geom_angle_site_symmetry_3
_geom_angle_publ_flag
O004 Cu01 Cu01 179.7(2) . 13_676 ?
O005 Cu01 Cu01 81.57(12) . 13_676 ?
O005 Cu01 Cu01 81.57(12) 20 13_676 ?
O005 Cu01 O004 98.62(16) . . ?
O005 Cu01 O004 98.62(16) 20 . ?
O005 Cu01 O005 91.1(3) . 20 ?
O006 Cu01 Cu01 86.37(14) 13_676 13_676 ?
O006 Cu01 Cu01 86.37(14) 8_676 13_676 ?
O006 Cu01 O004 93.43(18) 13_676 . ?
O006 Cu01 O004 93.43(18) 8_676 . ?
O006 Cu01 O005 89.4(2) 8_676 . ?
O006 Cu01 O005 167.71(18) 8_676 20 ?
O006 Cu01 O005 167.71(18) 13_676 . ?
O006 Cu01 O005 89.4(2) 13_676 20 ?
O006 Cu01 O006 87.4(4) 8_676 13_676 ?
N1 Cu02 N1 100.4(8) 16_557 . ?
O5 Cu02 N1 155.0(3) . 16_557 ?
O5 Cu02 N1 155.0(3) 16_557 . ?
O5 Cu02 N1 64.9(4) 16_557 16_557 ?
O5 Cu02 N1 64.9(4) . . ?
O5 Cu02 O5 119.9(4) . 16_557 ?
C008 O004 Cu01 133.3(6) . . ?
C009 O005 Cu01 125.4(4) . . ?
C009 O006 Cu01 120.0(4) . 13_676 ?
O004 C008 O004 121.5(10) . 16_557 ?
O004 C008 C00B 119.2(5) 16_557 . ?
O004 C008 C00B 119.2(5) . . ?
O005 C009 C00A 115.6(6) . . ?
O006 C009 O005 126.4(6) . . ?
O006 C009 C00A 118.1(6) . . ?
C00H C00A C009 119.8(4) . . ?
C00H C00A C00E 120.0 . . ?
C00E C00A C009 120.2(4) . . ?
C00A C00H H00H 120.0 . . ?
C00O C00H C00A 120.0 . . ?
C00O C00H H00H 120.0 . . ?
C00H C00O H00O 120.0 . . ?
C00H C00O C00F 120.0 . . ?
C00F C00O H00O 120.0 . . ?
C00O C00F C00I 120.6(8) . . ?
C00G C00F C00O 120.0 . . ?
C00G C00F C00I 119.3(8) . . ?
C00F C00G H00G 120.0 . . ?
C00F C00G C00E 120.0 . . ?
C00E C00G H00G 120.0 . . ?
C00A C00E H00E 120.0 . . ?
C00G C00E C00A 120.0 . . ?
C00G C00E H00E 120.0 . . ?
C008 C00B H00A 111.6 . . ?
C008 C00B H00B 111.0 . . ?
C008 C00B H00C 111.6 . . ?
H00A C00B H00B 106.7 . . ?
H00A C00B H00C 109.0 . . ?
H00B C00B H00C 106.7 . . ?
C00I N00C C00I 97.5(15) . 21_565 ?
N00C C00I C00F 117.6(12) . . ?
N1 C00I C00F 125.1(10) . . ?
N1 C00I N00C 115.8(9) . . ?
C00I N1 Cu02 138.1(6) . . ?
C00I N1 N1 105.1(5) . 21_565 ?
N1 N1 Cu02 116.8(3) 21_565 . ?
O2 Cu1 Cu1 84.4(3) . 21_565 ?
O2 Cu1 Cu1 84.4(3) 16_556 21_565 ?
O2 Cu1 O2 91.7(7) 16_556 . ?
O2 Cu1 O4 89.8(4) 16_556 . ?
O2 Cu1 O4 89.7(4) . . ?
O3 Cu1 Cu1 85.0(4) . 21_565 ?
O3 Cu1 Cu1 85.0(4) 16_556 21_565 ?
O3 Cu1 O2 90.9(6) . . ?
O3 Cu1 O2 168.8(5) . 16_556 ?
O3 Cu1 O2 168.8(5) 16_556 . ?
O3 Cu1 O2 90.8(6) 16_556 16_556 ?
O3 Cu1 O3 84.7(10) . 16_556 ?
O3 Cu1 O4 101.2(5) . . ?
O3 Cu1 O4 101.2(5) 16_556 . ?
O4 Cu1 Cu1 171.6(4) . 21_565 ?
C13 O2 Cu1 122.9(13) . . ?
C6 O3 Cu1 124.4(15) . . ?
O2 C13 O2 125(2) 21_565 . ?
O2 C13 C11 117.2(12) 21_565 . ?
O2 C13 C11 117.2(12) . . ?
C13 C11 H11A 109.5 . . ?
C13 C11 H11B 109.5 . . ?
C13 C11 H11C 109.4 . . ?
H11A C11 H11B 109.7 . . ?
H11A C11 H11C 109.4 . . ?
H11B C11 H11C 109.2 . . ?
H1A C1 H1B 107.4 . . ?
H1A C1 H1C 110.3 . . ?
H1B C1 H1C 110.7 . . ?
C6 C1 H1A 108.6 . . ?
C6 C1 H1B 109.8 . . ?
C6 C1 H1C 109.9 . . ?
O3 C6 O3 120(3) . 21_565 ?
O3 C6 C1 120.0(13) . . ?
O3 C6 C1 120.0(13) 21_565 . ?

loop_
_geom_bond_atom_site_label_1
_geom_bond_atom_site_label_2
_geom_bond_distance
_geom_bond_site_symmetry_2
_geom_bond_publ_flag
Cu01 Cu01 2.644(2) 13_676 ?
Cu01 O004 2.099(5) . ?
Cu01 O005 1.947(4) . ?
Cu01 O005 1.947(4) 20 ?
Cu01 O006 1.946(5) 13_676 ?
Cu01 O006 1.946(5) 8_676 ?
Cu02 N1 2.037(12) . ?
Cu02 N1 2.037(12) 16_557 ?
Cu02 O5 1.9489(10) . ?
Cu02 O5 1.9490(10) 16_557 ?
O004 C008 1.237(7) . ?
O005 C009 1.260(8) . ?
O006 C009 1.246(8) . ?
C008 C00B 1.551(17) . ?
C009 C00A 1.512(8) . ?
C00A C00H 1.3900 . ?
C00A C00E 1.3900 . ?
C00H H00H 0.9500 . ?
C00H C00O 1.3900 . ?
C00O H00O 0.9500 . ?
C00O C00F 1.3900 . ?
C00F C00G 1.3900 . ?
C00F C00I 1.466(11) . ?
C00G H00G 0.9500 . ?
C00G C00E 1.3900 . ?
C00E H00E 0.9500 . ?
C00B H00A 0.9828 . ?
C00B H00B 1.0119 . ?
C00B H00C 0.9832 . ?
N00C C00I 1.410(16) . ?
N00C C00I 1.410(16) 21_565 ?
C00I N1 1.333(15) . ?
N1 N1 1.426(14) 21_565 ?
Cu1 Cu1 2.602(5) 21_565 ?
Cu1 O2 2.067(12) 16_556 ?
Cu1 O2 2.067(12) . ?
Cu1 O3 1.847(14) . ?
Cu1 O3 1.847(14) 16_556 ?
Cu1 O4 2.401(19) . ?
O2 C13 1.239(15) . ?
O3 C6 1.317(16) . ?
C13 C11 1.57(3) . ?
C11 H11A 0.9768 . ?
C11 H11B 0.9800 . ?
C11 H11C 0.9835 . ?
C1 H1A 0.9960 . ?
C1 H1B 0.9904 . ?
C1 H1C 0.9541 . ?
C1 C6 1.67(4) . ?

loop_
_geom_torsion_atom_site_label_1
_geom_torsion_atom_site_label_2
_geom_torsion_atom_site_label_3
_geom_torsion_atom_site_label_4
_geom_torsion
_geom_torsion_site_symmetry_1
_geom_torsion_site_symmetry_2
_geom_torsion_site_symmetry_3
_geom_torsion_site_symmetry_4
_geom_torsion_publ_flag
Cu01 O004 C008 O004 180.000(5) . . . 16_557 ?
Cu01 O004 C008 C00B 0.000(5) . . . . ?
Cu01 O005 C009 O006 -4.4(11) . . . . ?
Cu01 O005 C009 C00A 176.7(4) . . . . ?
Cu01 O006 C009 O005 7.4(11) 13_676 . . . ?
Cu01 O006 C009 C00A -173.7(5) 13_676 . . . ?
O005 C009 C00A C00H 0.9(8) . . . . ?
O005 C009 C00A C00E 179.8(5) . . . . ?
O006 C009 C00A C00H -178.0(6) . . . . ?
O006 C009 C00A C00E 0.9(9) . . . . ?
C009 C00A C00H C00O 178.9(6) . . . . ?
C009 C00A C00E C00G -178.9(6) . . . . ?
C00A C00H C00O C00F 0.0 . . . . ?
C00H C00A C00E C00G 0.0 . . . . ?
C00H C00O C00F C00G 0.0 . . . . ?
C00H C00O C00F C00I -177.4(9) . . . . ?
C00O C00F C00G C00E 0.0 . . . . ?
C00O C00F C00I N00C 146.7(11) . . . . ?
C00O C00F C00I N1 -18.6(19) . . . . ?
C00F C00G C00E C00A 0.0 . . . . ?
C00F C00I N1 Cu02 -6(3) . . . . ?
C00F C00I N1 N1 171.1(11) . . . 21_565 ?
C00G C00F C00I N00C -30.7(16) . . . . ?
C00G C00F C00I N1 164.0(12) . . . . ?
C00E C00A C00H C00O 0.0 . . . . ?
N00C C00I N1 Cu02 -171.4(12) . . . . ?
N00C C00I N1 N1 5.6(15) . . . 21_565 ?
C00I C00F C00G C00E 177.4(9) . . . . ?
C00I N00C C00I C00F -174.9(6) 21_565 . . . ?
C00I N00C C00I N1 -8(2) 21_565 . . . ?
Cu1 Cu1 O3 C6 7(2) 21_565 . . . ?
Cu1 O2 C13 O2 7(4) . . . 21_565 ?
Cu1 O2 C13 C11 177.9(16) . . . . ?
Cu1 O3 C6 O3 -14(4) . . . 21_565 ?
Cu1 O3 C6 C1 167.2(16) . . . . ?
O2 Cu1 O3 C6 25(5) 16_556 . . . ?
O2 Cu1 O3 C6 -77(2) . . . . ?
O3 Cu1 O3 C6 92(2) 16_556 . . . ?
O4 Cu1 O3 C6 -167(2) . . . . ?

loop_
_smtbx_masks_void_nr
_smtbx_masks_void_average_x
_smtbx_masks_void_average_y
_smtbx_masks_void_average_z
_smtbx_masks_void_volume
_smtbx_masks_void_count_electrons
_smtbx_masks_void_content
1 -0.795 -0.608 -0.614 11974.3 2590.7 ?
